data_7116770
loop_
_publ_author_name
'K. Ackermann'
'A. Giannoulis'
'D. B. Cordes'
'A. M. Z. Slawin'
'B. E. Bode'

_publ_section_title
;
 Assessing dimerisation degree and cooperativity in a biomimetic
 small-molecule model by pulsed EPR
;
_journal_name_full Chem.Commun.
_journal_page_first 5257
_journal_paper_doi 10.1039/C4cc08656B
_journal_volume 51
_journal_year 2015
_chemical_formula_moiety 'C44.5 H36 Cl N4 O3'
_chemical_formula_sum 'C44.5 H36 Cl N4 O3'
_chemical_formula_weight 710.25
_space_group_IT_number 86
_symmetry_cell_setting tetragonal
_symmetry_Int_Tables_number 86
_symmetry_space_group_name_Hall '-P 4bc'
_symmetry_space_group_name_H-M 'P 42/n :2'
_atom_sites_solution_hydrogens geom
_atom_sites_solution_primary direct
_atom_sites_solution_secondary difmap
_audit_update_record
;
2014-10-17 deposited with the CCDC.
2015-01-08 downloaded from the CCDC.
;
_cell_angle_alpha 90.0000
_cell_angle_beta 90.0000
_cell_angle_gamma 90.000
_cell_formula_units_Z 8
_cell_length_a 36.726(11)
_cell_length_b 36.726(13)
_cell_length_c 5.6924(19)
_cell_measurement_reflns_used 3613
_cell_measurement_temperature 125
_cell_measurement_theta_max 74.50
_cell_measurement_theta_min 24.40
_cell_volume 7678(4)
_computing_cell_refinement 'CrystalClear-SM Expert 2.1 b32'
_computing_data_collection 'CrystalClear-SM Expert 2.1 b32 (Rigaku, 2014)'
_computing_data_reduction 'CrystalClear-SM Expert 2.1 b32'
_computing_molecular_graphics 'CrystalStructure 4.1'
_computing_publication_material 'CrystalStructure 4.1 (Rigaku, 2014)'
_computing_structure_refinement 'SHELXL-2013 (Sheldrick, 2013)'
_computing_structure_solution 'SIR2011 (Burla, et al., 2012)'
_diffrn_ambient_temperature 125
_diffrn_detector_area_resol_mean 5.814
_diffrn_measured_fraction_theta_full 0.986
_diffrn_measured_fraction_theta_max 0.985
_diffrn_measurement_device_type 'Rigaku XtaLAB P200'
_diffrn_measurement_method \w
_diffrn_radiation_type 'Cu K\a'
_diffrn_radiation_wavelength 1.54187
_diffrn_reflns_av_R_equivalents 0.1388
_diffrn_reflns_Laue_measured_fraction_full 0.986
_diffrn_reflns_Laue_measured_fraction_max 0.985
_diffrn_reflns_limit_h_max 44
_diffrn_reflns_limit_h_min -44
_diffrn_reflns_limit_k_max 43
_diffrn_reflns_limit_k_min -42
_diffrn_reflns_limit_l_max 6
_diffrn_reflns_limit_l_min -6
_diffrn_reflns_number 59425
_diffrn_reflns_point_group_measured_fraction_full 0.986
_diffrn_reflns_point_group_measured_fraction_max 0.985
_diffrn_reflns_theta_full 67.000
_diffrn_reflns_theta_max 68.208
_diffrn_reflns_theta_min 2.406
_diffrn_standards_number 0
_exptl_absorpt_coefficient_mu 1.237
_exptl_absorpt_correction_T_max 0.976
_exptl_absorpt_correction_T_min 0.440
_exptl_absorpt_correction_type multi-scan
_exptl_absorpt_process_details 'REQAB (Rigaku, 1998)'
_exptl_crystal_colour colorless
_exptl_crystal_density_diffrn 1.229
_exptl_crystal_density_method 'not measured'
_exptl_crystal_description prism
_exptl_crystal_F_000 2976.00
_exptl_crystal_recrystallization_method 'Re-crystallisation from solvent: Chloroform/hexane'
_exptl_crystal_size_max 0.100
_exptl_crystal_size_mid 0.020
_exptl_crystal_size_min 0.020
_refine_diff_density_max 1.65
_refine_diff_density_min -0.67
_refine_ls_extinction_method none
_refine_ls_goodness_of_fit_ref 1.612
_refine_ls_hydrogen_treatment constr
_refine_ls_number_parameters 527
_refine_ls_number_reflns 6909
_refine_ls_number_restraints 6
_refine_ls_R_factor_all 0.1648
_refine_ls_R_factor_gt 0.1365
_refine_ls_shift/su_max 0.084
_refine_ls_structure_factor_coef Fsqd
_refine_ls_weighting_details 'w = 1/[\s^2^(Fo^2^)+(0.2000P)^2^+0.0000P] where P=(Fo^2^+2Fc^2^)/3'
_refine_ls_weighting_scheme calc
_refine_ls_wR_factor_gt 0.3766
_refine_ls_wR_factor_ref 0.4042
_reflns_number_gt 4822
_reflns_number_total 6909
_reflns_threshold_expression F^2^>2.0\s(F^2^)
_cod_data_source_file c4cc08656b2-2.cif
_cod_data_source_block 3
_cod_original_sg_symbol_H-M 'P 42/n'
_cod_database_code 7116770

loop_
_symmetry_equiv_pos_site_id
_symmetry_equiv_pos_as_xyz
1 +X,+Y,+Z
2 -Y,1/2+X,1/2+Z
3 1/2-X,1/2-Y,+Z
4 1/2+Y,-X,1/2+Z
5 -X,-Y,-Z
6 +Y,1/2-X,1/2-Z
7 1/2+X,1/2+Y,-Z
8 1/2-Y,+X,1/2-Z

loop_
_atom_site_label
_atom_site_type_symbol
_atom_site_fract_x
_atom_site_fract_y
_atom_site_fract_z
_atom_site_U_iso_or_equiv
_atom_site_adp_type
_atom_site_occupancy
_atom_site_site_symmetry_multiplicity
_atom_site_calc_flag
_atom_site_refinement_flags
Cl1 Cl 0.13840(16) 0.24121(19) 0.6676(17) 0.168(3) Uani 0.5 8 d .
Cl2 Cl 0.1944(4) 0.2585(3) 1.016(3) 0.243(5) Uani 0.5 8 d .
O1 O 0.14280(8) -0.24027(9) -0.8371(6) 0.0535(9) Uani 1 8 d .
O10 O 0.06364(9) -0.13987(9) -0.3663(7) 0.0587(10) Uani 1 8 d .
O11 O 0.11467(10) -0.11576(14) -0.2286(10) 0.0977(18) Uani 1 8 d .
N1 N 0.14102(9) -0.21175(10) -0.7114(7) 0.0435(9) Uani 1 8 d .
N35 N 0.04139(10) 0.32024(10) 1.5867(8) 0.0531(11) Uani 1 8 d .
N39 N -0.00311(13) 0.33047(12) 1.9816(10) 0.0689(13) Uani 1 8 d .
N45 N 0.1022(3) 0.3650(3) 1.556(3) 0.284(11) Uani 1 8 d .
C2 C 0.10642(11) -0.19955(11) -0.5978(8) 0.0401(10) Uani 1 8 d .
C3 C 0.12053(11) -0.16524(11) -0.4827(8) 0.0413(10) Uani 1 8 d .
C4 C 0.15586(12) -0.16050(12) -0.5089(8) 0.0440(10) Uani 1 8 d .
C5 C 0.17327(11) -0.18893(11) -0.6587(8) 0.0427(10) Uani 1 8 d .
C6 C 0.07726(12) -0.19369(12) -0.7849(8) 0.0455(10) Uani 1 8 d .
C7 C 0.09424(12) -0.22781(12) -0.4164(8) 0.0451(10) Uani 1 8 d .
C8 C 0.20202(13) -0.21134(13) -0.5289(10) 0.0518(12) Uani 1 8 d .
C9 C 0.18856(13) -0.17336(14) -0.8867(9) 0.0542(12) Uani 1 8 d .
C10 C 0.09576(12) -0.13956(12) -0.3583(8) 0.0435(10) Uani 1 8 d .
C12 C 0.09653(13) -0.08599(16) -0.1297(11) 0.0658(16) Uani 1 8 d .
C13 C 0.0776(3) -0.08788(18) 0.0670(13) 0.107(3) Uani 1 8 d .
C14 C 0.0650(2) -0.05695(15) 0.1749(13) 0.092(3) Uani 1 8 d .
C15 C 0.06773(13) -0.02380(12) 0.0810(8) 0.0478(11) Uani 1 8 d .
C16 C 0.0877(5) -0.0227(2) -0.115(2) 0.221(9) Uani 1 8 d .
C17 C 0.1042(4) -0.0546(2) -0.210(2) 0.212(9) Uani 1 8 d .
C18 C 0.05585(14) 0.00963(12) 0.2054(8) 0.0482(11) Uani 1 8 d .
C19A C 0.0267(3) 0.0359(3) 0.1207(19) 0.052(2) Uiso 0.5 8 d .
C19 C 0.0242(3) 0.0133(3) 0.283(3) 0.077(4) Uani 0.5 8 d .
C20A C 0.0170(3) 0.0664(3) 0.2475(18) 0.050(2) Uiso 0.5 8 d .
C20 C 0.0138(3) 0.0456(3) 0.398(3) 0.081(4) Uani 0.5 8 d .
C21 C 0.03575(14) 0.07289(12) 0.4545(9) 0.0508(11) Uani 1 8 d .
C22 C 0.0741(3) 0.0671(3) 0.363(2) 0.060(3) Uani 0.5 8 d .
C22A C 0.0557(3) 0.0478(3) 0.5630(18) 0.052(2) Uiso 0.5 8 d .
C23 C 0.0836(3) 0.0367(3) 0.239(2) 0.058(3) Uani 0.5 8 d .
C23A C 0.0658(3) 0.0171(3) 0.4350(19) 0.053(2) Uiso 0.5 8 d .
C24 C 0.02791(14) 0.10533(12) 0.5878(9) 0.0515(12) Uani 1 8 d .
C25 C 0.02512(13) 0.13232(12) 0.7048(9) 0.0496(11) Uani 1 8 d .
C26 C 0.02509(12) 0.16443(11) 0.8481(9) 0.0460(11) Uani 1 8 d .
C27 C 0.00646(12) 0.16594(12) 1.0611(10) 0.0497(12) Uani 1 8 d .
C28 C 0.00892(12) 0.19632(11) 1.2047(10) 0.0494(11) Uani 1 8 d .
C29 C 0.02999(11) 0.22645(11) 1.1375(8) 0.0434(10) Uani 1 8 d .
C30 C 0.04756(14) 0.22487(12) 0.9241(9) 0.0540(12) Uani 1 8 d .
C31 C 0.04556(15) 0.19456(13) 0.7796(10) 0.0575(13) Uani 1 8 d .
C32 C 0.03357(12) 0.25878(11) 1.2941(9) 0.0455(11) Uani 1 8 d .
C33 C 0.00803(11) 0.26691(11) 1.4672(9) 0.0437(11) Uani 1 8 d .
C34 C 0.01318(11) 0.29731(11) 1.6110(9) 0.0458(11) Uani 1 8 d .
C36 C 0.06553(13) 0.31252(12) 1.4175(11) 0.0553(13) Uani 1 8 d .
C37 C 0.06301(12) 0.28236(12) 1.2720(10) 0.0503(12) Uani 1 8 d .
C38 C -0.01266(12) 0.30578(11) 1.8054(10) 0.0467(11) Uani 1 8 d .
C40 C -0.02779(14) 0.33678(13) 2.1627(10) 0.0573(13) Uani 1 8 d .
C41 C -0.06070(14) 0.31823(13) 2.1626(10) 0.0565(13) Uani 1 8 d .
C42 C -0.06754(14) 0.29432(13) 1.9822(11) 0.0568(13) Uani 1 8 d .
C43 C -0.04429(10) 0.28765(10) 1.8071(8) 0.0385(9) Uani 1 8 d .
C44 C 0.09668(16) 0.33916(16) 1.3921(13) 0.0759(18) Uani 1 8 d .
C46 C 0.1363(3) 0.3835(3) 1.574(2) 0.144(4) Uani 1 8 d .
C47 C 0.1530(3) 0.3853(3) 1.333(2) 0.167(6) Uani 1 8 d .
C48 C 0.1475(2) 0.3569(2) 1.1960(17) 0.107(3) Uani 1 8 d .
C49 C 0.11997(16) 0.33348(16) 1.2228(12) 0.0718(18) Uani 1 8 d .
C51 C 0.1599(10) 0.2716(7) 0.739(10) 0.27(3) Uani 0.5 8 d .
H4 H 0.16893 -0.14095 -0.43931 0.0527 Uiso 1 8 calc R
H6A H 0.07168 -0.21696 -0.86113 0.0546 Uiso 1 8 calc R
H6B H 0.0862 -0.17638 -0.90251 0.0546 Uiso 1 8 calc R
H6C H 0.05518 -0.18399 -0.71125 0.0546 Uiso 1 8 calc R
H7A H 0.11387 -0.23187 -0.30279 0.0542 Uiso 1 8 calc R
H7B H 0.08851 -0.25075 -0.49624 0.0542 Uiso 1 8 calc R
H7C H 0.07255 -0.21891 -0.33425 0.0542 Uiso 1 8 calc R
H8A H 0.21236 -0.2295 -0.63592 0.0622 Uiso 1 8 calc R
H8B H 0.19072 -0.22369 -0.3948 0.0622 Uiso 1 8 calc R
H8C H 0.22139 -0.19519 -0.47272 0.0622 Uiso 1 8 calc R
H9A H 0.1701 -0.15806 -0.96224 0.0651 Uiso 1 8 calc R
H9B H 0.19525 -0.19334 -0.99231 0.0651 Uiso 1 8 calc R
H9C H 0.21018 -0.15866 -0.85198 0.0651 Uiso 1 8 calc R
H13 H 0.07263 -0.11098 0.1348 0.1282 Uiso 1 8 calc R
H14 H 0.05383 -0.05928 0.32459 0.1106 Uiso 1 8 calc R
H16 H 0.09104 -0.00013 -0.19337 0.2646 Uiso 1 8 calc R
H17 H 0.12112 -0.05241 -0.33594 0.2545 Uiso 1 8 calc R
H27 H -0.00812 0.14588 1.10858 0.0596 Uiso 1 8 calc R
H28 H -0.00378 0.19675 1.35008 0.0592 Uiso 1 8 calc R
H30 H 0.06152 0.24524 0.87428 0.0648 Uiso 1 8 calc R
H31 H 0.05815 0.19433 0.6338 0.0690 Uiso 1 8 calc R
H33 H -0.01278 0.25187 1.48739 0.0524 Uiso 1 8 calc R
H37 H 0.0813 0.27782 1.15769 0.0604 Uiso 1 8 calc R
H40 H -0.02218 0.35353 2.28455 0.0687 Uiso 1 8 calc R
H41 H -0.07805 0.32197 2.28394 0.0678 Uiso 1 8 calc R
H42 H -0.09016 0.28178 1.98212 0.0682 Uiso 1 8 calc R
H43 H -0.05001 0.27056 1.68743 0.0462 Uiso 1 8 calc R
H46 H 0.1466 0.39308 1.71411 0.1727 Uiso 1 8 calc R
H47 H 0.16671 0.40576 1.28286 0.2004 Uiso 1 8 calc R
H48 H 0.16414 0.35291 1.07075 0.1286 Uiso 1 8 calc R
H49 H 0.1174 0.31316 1.12084 0.0862 Uiso 1 8 calc R
H51A H 0.14362 0.29171 0.78679 0.3280 Uiso 0.5 8 calc R
H51B H 0.17457 0.28009 0.60347 0.3280 Uiso 0.5 8 calc R
H19 H 0.00711 -0.00588 0.26437 0.0920 Uiso 0.5 8 calc R
H19A H 0.01485 0.03112 -0.02439 0.0627 Uiso 0.5 8 calc R
H20 H -0.01122 0.04807 0.4377 0.0975 Uiso 0.5 8 calc R
H20A H -0.00183 0.08221 0.19526 0.0597 Uiso 0.5 8 calc R
H22 H 0.09201 0.08525 0.39159 0.0716 Uiso 0.5 8 calc R
H22A H 0.06283 0.05066 0.72237 0.0619 Uiso 0.5 8 calc R
H23 H 0.10753 0.03362 0.17881 0.0697 Uiso 0.5 8 calc R
H23A H 0.08079 -0.00025 0.51205 0.0637 Uiso 0.5 8 calc R

loop_
_atom_site_aniso_label
_atom_site_aniso_U_11
_atom_site_aniso_U_22
_atom_site_aniso_U_33
_atom_site_aniso_U_12
_atom_site_aniso_U_13
_atom_site_aniso_U_23
Cl1 0.114(4) 0.138(5) 0.250(8) 0.014(3) 0.005(4) -0.061(5)
Cl2 0.254(11) 0.225(10) 0.250(11) 0.040(9) -0.035(10) -0.054(9)
O1 0.0469(17) 0.0506(18) 0.063(2) 0.0001(13) 0.0013(15) -0.0264(15)
O10 0.0421(19) 0.0493(19) 0.085(3) 0.0033(13) 0.0017(16) -0.0174(17)
O11 0.045(2) 0.114(3) 0.134(4) -0.0020(19) 0.007(2) -0.092(3)
N1 0.0368(19) 0.045(2) 0.049(2) -0.0032(14) 0.0037(15) -0.0147(16)
N35 0.042(2) 0.0342(19) 0.083(3) -0.0021(15) -0.0012(19) -0.0081(18)
N39 0.070(3) 0.052(3) 0.084(4) 0.005(2) -0.003(2) -0.001(2)
N45 0.201(10) 0.202(10) 0.45(2) -0.162(9) 0.223(14) -0.229(14)
C2 0.037(2) 0.037(2) 0.046(2) 0.0014(16) 0.0021(17) -0.0059(17)
C3 0.040(2) 0.040(2) 0.044(3) -0.0023(17) 0.0015(17) -0.0031(18)
C4 0.047(2) 0.040(2) 0.045(3) -0.0042(18) 0.0005(18) -0.0062(18)
C5 0.038(2) 0.043(2) 0.047(3) -0.0056(17) 0.0037(17) -0.0099(18)
C6 0.043(2) 0.043(2) 0.050(3) 0.0007(17) -0.0042(19) -0.0036(19)
C7 0.044(2) 0.042(2) 0.050(3) 0.0004(17) 0.0022(19) 0.0006(19)
C8 0.047(3) 0.049(3) 0.059(3) -0.002(2) -0.008(2) -0.011(2)
C9 0.051(3) 0.057(3) 0.055(3) -0.008(2) 0.011(2) -0.007(2)
C10 0.043(3) 0.045(2) 0.042(2) -0.0023(18) 0.0035(18) -0.0052(18)
C12 0.043(3) 0.074(4) 0.081(4) -0.012(2) 0.013(2) -0.046(3)
C13 0.189(8) 0.056(4) 0.075(5) 0.055(5) 0.049(5) 0.008(3)
C14 0.143(6) 0.046(3) 0.087(5) 0.034(3) 0.064(4) 0.016(3)
C15 0.055(3) 0.044(2) 0.044(3) -0.0121(19) 0.002(2) -0.0053(19)
C16 0.46(2) 0.064(5) 0.139(8) -0.112(9) 0.205(12) -0.060(5)
C17 0.356(18) 0.080(5) 0.201(11) -0.123(8) 0.226(13) -0.091(6)
C18 0.065(3) 0.035(2) 0.044(3) -0.007(2) -0.003(2) 0.0001(18)
C19 0.060(7) 0.054(6) 0.116(11) -0.021(5) 0.033(7) -0.029(7)
C20 0.060(7) 0.044(6) 0.140(13) 0.001(5) 0.038(7) -0.015(7)
C21 0.067(3) 0.034(2) 0.051(3) 0.001(2) -0.008(2) -0.0002(19)
C22 0.046(5) 0.041(5) 0.092(8) 0.001(4) -0.012(5) -0.031(5)
C23 0.046(5) 0.049(5) 0.079(7) -0.001(4) 0.009(5) -0.028(5)
C24 0.063(3) 0.038(2) 0.053(3) 0.001(2) -0.004(2) -0.002(2)
C25 0.056(3) 0.038(2) 0.054(3) 0.0029(19) -0.006(2) -0.001(2)
C26 0.053(3) 0.033(2) 0.052(3) 0.0068(17) -0.013(2) -0.0019(18)
C27 0.046(2) 0.031(2) 0.073(3) 0.0003(17) -0.002(2) -0.008(2)
C28 0.042(2) 0.035(2) 0.071(3) 0.0056(17) 0.001(2) -0.009(2)
C29 0.041(2) 0.033(2) 0.056(3) 0.0049(16) -0.0152(19) -0.0044(18)
C30 0.070(3) 0.039(2) 0.053(3) -0.011(2) -0.014(2) 0.005(2)
C31 0.074(3) 0.049(3) 0.050(3) -0.007(2) -0.007(2) -0.002(2)
C32 0.043(2) 0.030(2) 0.063(3) 0.0024(16) -0.010(2) -0.0025(19)
C33 0.034(2) 0.030(2) 0.067(3) 0.0032(16) -0.0075(19) -0.0016(19)
C34 0.040(2) 0.031(2) 0.066(3) 0.0046(16) -0.005(2) 0.0001(19)
C36 0.043(3) 0.039(2) 0.083(4) -0.0043(19) 0.001(2) -0.015(2)
C37 0.040(2) 0.041(2) 0.071(3) 0.0005(18) -0.004(2) -0.008(2)
C38 0.040(2) 0.027(2) 0.073(3) 0.0045(16) -0.006(2) -0.0008(19)
C40 0.056(3) 0.049(3) 0.067(3) 0.007(2) 0.001(2) 0.002(2)
C41 0.055(3) 0.045(3) 0.070(3) 0.005(2) 0.003(2) 0.010(2)
C42 0.050(3) 0.041(3) 0.079(4) 0.004(2) -0.000(2) 0.010(2)
C43 0.034(2) 0.0246(18) 0.057(3) 0.0000(14) -0.0014(18) 0.0016(17)
C44 0.065(3) 0.057(3) 0.106(5) -0.016(3) 0.015(3) -0.032(3)
C46 0.144(4) 0.144(4) 0.144(4) -0.0012(10) 0.0003(10) -0.0010(10)
C47 0.130(8) 0.155(9) 0.216(12) -0.107(7) 0.095(8) -0.111(9)
C48 0.093(5) 0.104(5) 0.124(7) -0.050(4) 0.044(5) -0.044(5)
C49 0.065(3) 0.068(3) 0.082(4) -0.037(3) 0.028(3) -0.034(3)
C51 0.19(3) 0.091(16) 0.54(9) 0.009(18) 0.10(4) 0.08(3)

loop_
_atom_type_symbol
_atom_type_description
_atom_type_scat_dispersion_real
_atom_type_scat_dispersion_imag
_atom_type_scat_source
C C 0.0181 0.0091
;
International Tables for Crystallography
(Vol. C, Tables 4.2.6.8 and 6.1.1.4)
;
H H 0.0000 0.0000
;
International Tables for Crystallography
(Vol. C, Table 6.1.1.4)
;
N N 0.0311 0.0180
;
International Tables for Crystallography
(Vol. C, Tables 4.2.6.8 and 6.1.1.4)
;
O O 0.0492 0.0322
;
International Tables for Crystallography
(Vol. C, Tables 4.2.6.8 and 6.1.1.4)
;
Cl Cl 0.3639 0.7018
;
International Tables for Crystallography
(Vol. C, Tables 4.2.6.8 and 6.1.1.4)
;

loop_
_geom_angle_atom_site_label_1
_geom_angle_atom_site_label_2
_geom_angle_atom_site_label_3
_geom_angle
_geom_angle_publ_flag
C10 O11 C12 119.0(4) yes
O1 N1 C2 122.3(3) yes
O1 N1 C5 122.6(3) yes
C2 N1 C5 115.0(3) yes
C34 N35 C36 116.9(4) yes
C38 N39 C40 118.4(4) yes
C44 N45 C46 121.1(12) yes
N1 C2 C3 98.4(3) yes
N1 C2 C6 109.7(4) yes
N1 C2 C7 109.7(3) yes
C3 C2 C6 115.2(3) yes
C3 C2 C7 111.9(4) yes
C6 C2 C7 111.2(3) yes
C2 C3 C4 113.5(4) yes
C2 C3 C10 121.6(4) yes
C4 C3 C10 124.9(4) yes
C3 C4 C5 113.2(4) yes
N1 C5 C4 99.7(3) yes
N1 C5 C8 110.2(3) yes
N1 C5 C9 109.5(4) yes
C4 C5 C8 113.3(4) yes
C4 C5 C9 112.5(4) yes
C8 C5 C9 111.0(4) yes
O10 C10 O11 123.1(4) yes
O10 C10 C3 125.9(4) yes
O11 C10 C3 111.0(4) yes
O11 C12 C13 123.5(6) yes
O11 C12 C17 117.2(8) yes
C13 C12 C17 118.1(8) yes
C12 C13 C14 120.9(6) yes
C13 C14 C15 123.5(7) yes
C14 C15 C16 113.7(6) yes
C14 C15 C18 122.9(5) yes
C16 C15 C18 122.4(5) yes
C15 C16 C17 121.8(8) yes
C12 C17 C16 120.8(12) yes
C15 C18 C19A 125.5(5) yes
C15 C18 C19 122.1(7) yes
C15 C18 C23 115.4(6) yes
C15 C18 C23A 122.5(6) yes
C19A C18 C19 52.3(8) yes
C19A C18 C23 95.9(6) yes
C19A C18 C23A 111.1(6) yes
C19 C18 C23 122.5(8) yes
C19 C18 C23A 83.7(8) yes
C23 C18 C23A 63.2(7) yes
C18 C19A C19 52.7(7) yes
C18 C19A C20A 122.1(9) yes
C18 C19A C20 92.1(7) yes
C19 C19A C20A 97.6(10) yes
C19 C19A C20 55.0(8) yes
C20A C19A C20 42.7(7) yes
C18 C19 C19A 75.0(9) yes
C18 C19 C20A 101.3(8) yes
C18 C19 C20 120.6(10) yes
C18 C19 C23A 51.4(6) yes
C19A C19 C20A 43.8(7) yes
C19A C19 C20 78.7(10) yes
C19A C19 C23A 104.4(9) yes
C20A C19 C20 34.9(8) yes
C20A C19 C23A 95.1(7) yes
C20 C19 C23A 86.7(9) yes
C19A C20A C19 38.6(7) yes
C19A C20A C20 82.9(10) yes
C19A C20A C21 117.1(9) yes
C19 C20A C20 44.3(9) yes
C19 C20A C21 90.9(7) yes
C20 C20A C21 62.3(9) yes
C19A C20 C19 46.4(8) yes
C19A C20 C20A 54.4(9) yes
C19A C20 C21 102.5(10) yes
C19A C20 C22A 104.8(8) yes
C19 C20 C20A 100.8(14) yes
C19 C20 C21 125.7(11) yes
C19 C20 C22A 92.6(9) yes
C20A C20 C21 67.6(8) yes
C20A C20 C22A 105.7(10) yes
C21 C20 C22A 47.2(6) yes
C20A C21 C20 50.2(8) yes
C20A C21 C22 98.3(7) yes
C20A C21 C22A 123.3(7) yes
C20A C21 C24 119.4(6) yes
C20 C21 C22 112.0(8) yes
C20 C21 C22A 85.7(8) yes
C20 C21 C24 129.1(7) yes
C22 C21 C22A 63.4(6) yes
C22 C21 C24 118.8(5) yes
C22A C21 C24 116.0(6) yes
C21 C22 C22A 52.2(5) yes
C21 C22 C23 122.0(8) yes
C21 C22 C23A 84.9(6) yes
C22A C22 C23 96.8(8) yes
C22A C22 C23A 46.3(6) yes
C23 C22 C23A 50.5(6) yes
C20 C22A C21 47.1(5) yes
C20 C22A C22 90.5(8) yes
C20 C22A C23A 85.3(8) yes
C21 C22A C22 64.4(6) yes
C21 C22A C23A 117.7(9) yes
C22 C22A C23A 82.3(8) yes
C18 C23 C22 117.0(8) yes
C18 C23 C23A 56.6(6) yes
C22 C23 C23A 84.2(9) yes
C18 C23A C19 44.9(6) yes
C18 C23A C22 91.7(7) yes
C18 C23A C22A 125.8(9) yes
C18 C23A C23 60.2(6) yes
C19 C23A C22 96.3(7) yes
C19 C23A C22A 95.2(8) yes
C19 C23A C23 93.0(8) yes
C22 C23A C22A 51.4(6) yes
C22 C23A C23 45.3(6) yes
C22A C23A C23 96.7(8) yes
C21 C24 C25 173.2(5) yes
C24 C25 C26 175.1(5) yes
C25 C26 C27 121.9(4) yes
C25 C26 C31 119.6(4) yes
C27 C26 C31 118.5(4) yes
C26 C27 C28 120.9(4) yes
C27 C28 C29 120.7(5) yes
C28 C29 C30 117.8(4) yes
C28 C29 C32 120.9(4) yes
C30 C29 C32 121.3(4) yes
C29 C30 C31 122.2(4) yes
C26 C31 C30 120.0(5) yes
C29 C32 C33 122.3(4) yes
C29 C32 C37 120.7(4) yes
C33 C32 C37 117.0(4) yes
C32 C33 C34 119.6(4) yes
N35 C34 C33 123.1(4) yes
N35 C34 C38 115.9(4) yes
C33 C34 C38 121.0(4) yes
N35 C36 C37 123.7(4) yes
N35 C36 C44 115.6(5) yes
C37 C36 C44 120.7(5) yes
C32 C37 C36 119.7(5) yes
N39 C38 C34 120.6(4) yes
N39 C38 C43 122.4(5) yes
C34 C38 C43 117.0(4) yes
N39 C40 C41 119.0(5) yes
C40 C41 C42 118.3(5) yes
C41 C42 C43 123.9(5) yes
C38 C43 C42 118.0(4) yes
N45 C44 C36 120.2(8) yes
N45 C44 C49 121.8(8) yes
C36 C44 C49 117.6(6) yes
N45 C46 C47 108.2(12) yes
C46 C47 C48 116.4(10) yes
C47 C48 C49 123.8(9) yes
C44 C49 C48 118.5(7) yes
Cl1 C51 Cl2 112(2) yes
C3 C4 H4 123.385 no
C5 C4 H4 123.402 no
C2 C6 H6A 109.445 no
C2 C6 H6B 109.474 no
C2 C6 H6C 109.478 no
H6A C6 H6B 109.462 no
H6A C6 H6C 109.474 no
H6B C6 H6C 109.494 no
C2 C7 H7A 109.471 no
C2 C7 H7B 109.465 no
C2 C7 H7C 109.473 no
H7A C7 H7B 109.458 no
H7A C7 H7C 109.479 no
H7B C7 H7C 109.481 no
C5 C8 H8A 109.471 no
C5 C8 H8B 109.461 no
C5 C8 H8C 109.465 no
H8A C8 H8B 109.472 no
H8A C8 H8C 109.483 no
H8B C8 H8C 109.476 no
C5 C9 H9A 109.489 no
C5 C9 H9B 109.484 no
C5 C9 H9C 109.466 no
H9A C9 H9B 109.485 no
H9A C9 H9C 109.453 no
H9B C9 H9C 109.449 no
C12 C13 H13 119.543 no
C14 C13 H13 119.540 no
C13 C14 H14 118.227 no
C15 C14 H14 118.284 no
C15 C16 H16 119.092 no
C17 C16 H16 119.096 no
C12 C17 H17 119.604 no
C16 C17 H17 119.564 no
C18 C19A H19A 118.920 no
C19 C19A H19A 119.304 no
C20A C19A H19A 118.934 no
C20 C19A H19A 136.229 no
C18 C19 H19 119.713 no
C19A C19 H19 117.368 no
C20A C19 H19 129.039 no
C20 C19 H19 119.715 no
C23A C19 H19 133.423 no
C19A C20A H20A 121.465 no
C19 C20A H20A 137.168 no
C20 C20A H20A 124.346 no
C21 C20A H20A 121.480 no
C19A C20 H20 121.227 no
C19 C20 H20 117.150 no
C20A C20 H20 102.304 no
C21 C20 H20 117.156 no
C22A C20 H20 133.916 no
C21 C22 H22 118.999 no
C22A C22 H22 120.646 no
C23 C22 H22 119.012 no
C23A C22 H22 138.400 no
C20 C22A H22A 137.514 no
C21 C22A H22A 121.152 no
C22 C22A H22A 123.178 no
C23A C22A H22A 121.162 no
C18 C23 H23 121.502 no
C22 C23 H23 121.524 no
C23A C23 H23 128.576 no
C18 C23A H23A 117.105 no
C19 C23A H23A 132.630 no
C22 C23A H23A 130.744 no
C22A C23A H23A 117.098 no
C23 C23A H23A 114.638 no
C26 C27 H27 119.559 no
C28 C27 H27 119.561 no
C27 C28 H28 119.672 no
C29 C28 H28 119.671 no
C29 C30 H30 118.890 no
C31 C30 H30 118.918 no
C26 C31 H31 119.996 no
C30 C31 H31 119.990 no
C32 C33 H33 120.182 no
C34 C33 H33 120.176 no
C32 C37 H37 120.151 no
C36 C37 H37 120.154 no
N39 C40 H40 120.492 no
C41 C40 H40 120.486 no
C40 C41 H41 120.863 no
C42 C41 H41 120.879 no
C41 C42 H42 118.048 no
C43 C42 H42 118.032 no
C38 C43 H43 121.000 no
C42 C43 H43 121.016 no
N45 C46 H46 125.900 no
C47 C46 H46 125.928 no
C46 C47 H47 121.778 no
C48 C47 H47 121.778 no
C47 C48 H48 118.112 no
C49 C48 H48 118.088 no
C44 C49 H49 120.753 no
C48 C49 H49 120.773 no
Cl1 C51 H51A 109.249 no
Cl1 C51 H51B 109.247 no
Cl2 C51 H51A 109.246 no
Cl2 C51 H51B 109.250 no
H51A C51 H51B 107.925 no

loop_
_geom_bond_atom_site_label_1
_geom_bond_atom_site_label_2
_geom_bond_distance
_geom_bond_publ_flag
Cl1 C51 1.42(3) yes
Cl2 C51 2.08(5) yes
O1 N1 1.270(5) yes
O10 C10 1.181(6) yes
O11 C10 1.339(7) yes
O11 C12 1.399(8) yes
N1 C2 1.495(5) yes
N1 C5 1.482(5) yes
N35 C34 1.342(5) yes
N35 C36 1.339(7) yes
N39 C38 1.397(7) yes
N39 C40 1.392(8) yes
N45 C44 1.345(16) yes
N45 C46 1.431(17) yes
C2 C3 1.512(6) yes
C2 C6 1.526(6) yes
C2 C7 1.530(6) yes
C3 C4 1.318(6) yes
C3 C10 1.489(6) yes
C4 C5 1.492(6) yes
C5 C8 1.529(6) yes
C5 C9 1.525(7) yes
C12 C13 1.320(10) yes
C12 C17 1.272(11) yes
C13 C14 1.371(10) yes
C14 C15 1.333(7) yes
C15 C16 1.338(14) yes
C15 C18 1.483(6) yes
C16 C17 1.425(16) yes
C18 C19A 1.518(11) yes
C18 C19 1.250(13) yes
C18 C23 1.439(11) yes
C18 C23A 1.384(12) yes
C19A C19 1.244(17) yes
C19A C20A 1.381(14) yes
C19A C20 1.68(2) yes
C19 C20A 1.978(15) yes
C19 C20 1.407(18) yes
C19 C23A 1.760(16) yes
C20A C20 1.152(18) yes
C20A C21 1.386(11) yes
C20 C21 1.328(13) yes
C20 C22A 1.807(17) yes
C21 C22 1.517(11) yes
C21 C22A 1.331(11) yes
C21 C24 1.442(7) yes
C22 C22A 1.505(15) yes
C22 C23 1.363(15) yes
C22 C23A 1.908(14) yes
C22A C23A 1.391(14) yes
C23 C23A 1.480(15) yes
C24 C25 1.198(7) yes
C25 C26 1.434(6) yes
C26 C27 1.394(7) yes
C26 C31 1.393(7) yes
C27 C28 1.386(7) yes
C28 C29 1.403(6) yes
C29 C30 1.377(7) yes
C29 C32 1.490(6) yes
C30 C31 1.386(7) yes
C32 C33 1.393(7) yes
C32 C37 1.391(6) yes
C33 C34 1.397(6) yes
C34 C38 1.491(7) yes
C36 C37 1.386(7) yes
C36 C44 1.512(8) yes
C38 C43 1.339(6) yes
C40 C41 1.387(7) yes
C41 C42 1.374(8) yes
C42 C43 1.335(7) yes
C44 C49 1.305(9) yes
C46 C47 1.503(19) yes
C47 C48 1.317(15) yes
C48 C49 1.338(10) yes
C4 H4 0.950 no
C6 H6A 0.980 no
C6 H6B 0.980 no
C6 H6C 0.980 no
C7 H7A 0.980 no
C7 H7B 0.980 no
C7 H7C 0.980 no
C8 H8A 0.980 no
C8 H8B 0.980 no
C8 H8C 0.980 no
C9 H9A 0.980 no
C9 H9B 0.980 no
C9 H9C 0.980 no
C13 H13 0.950 no
C14 H14 0.950 no
C16 H16 0.950 no
C17 H17 0.950 no
C19A H19A 0.950 no
C19 H19 0.950 no
C20A H20A 0.950 no
C20 H20 0.950 no
C22 H22 0.950 no
C22A H22A 0.950 no
C23 H23 0.950 no
C23A H23A 0.950 no
C27 H27 0.950 no
C28 H28 0.950 no
C30 H30 0.950 no
C31 H31 0.950 no
C33 H33 0.950 no
C37 H37 0.950 no
C40 H40 0.950 no
C41 H41 0.950 no
C42 H42 0.950 no
C43 H43 0.950 no
C46 H46 0.950 no
C47 H47 0.950 no
C48 H48 0.950 no
C49 H49 0.950 no
C51 H51A 0.990 no
C51 H51B 0.990 no

loop_
_geom_contact_atom_site_label_1
_geom_contact_atom_site_label_2
_geom_contact_distance
_geom_contact_publ_flag
_geom_contact_site_symmetry_2
O1 C3 3.512(5) no .
O1 C4 3.508(6) no .
O1 C6 2.968(5) no .
O1 C7 3.020(6) no .
O1 C8 2.989(6) no .
O1 C9 2.990(6) no .
O10 C2 3.001(5) no .
O10 C4 3.564(6) no .
O10 C6 3.136(6) no .
O10 C7 3.431(6) no .
O10 C12 2.681(7) no .
O10 C13 3.161(8) no .
O10 C17 3.579(11) no .
O11 C4 2.745(7) no .
N35 N39 2.805(7) no .
N35 N45 2.776(13) no .
N35 C32 2.820(6) no .
N35 C43 3.593(5) no .
N35 C49 3.586(7) no .
N39 C42 2.713(7) no .
N45 C48 2.657(18) no .
C2 C8 3.559(6) no .
C2 C9 3.568(7) no .
C3 C8 3.449(6) no .
C3 C9 3.409(7) no .
C4 C6 3.505(6) no .
C4 C7 3.392(6) no .
C5 C7 3.516(6) no .
C6 C10 3.211(6) no .
C7 C10 3.258(6) no .
C10 C13 3.148(9) no .
C10 C17 3.246(10) no .
C12 C15 2.788(7) no .
C13 C16 2.634(11) no .
C14 C17 2.625(16) no .
C14 C19 3.046(14) no .
C14 C23 3.527(11) no .
C14 C23A 3.097(12) no .
C16 C19A 3.385(17) no .
C16 C19 3.51(2) no .
C16 C23 2.979(15) no .
C16 C23A 3.551(15) no .
C18 C21 2.820(7) no .
C19A C22 2.498(15) no .
C20A C23 2.680(14) no .
C20A C25 3.568(11) no .
C20 C23 2.739(16) no .
C22 C25 3.573(12) no .
C22A C25 3.400(11) no .
C24 C27 3.582(7) no .
C24 C31 3.514(7) no .
C26 C29 2.817(6) no .
C27 C30 2.751(7) no .
C28 C31 2.770(8) no .
C28 C33 2.992(6) no .
C30 C37 2.950(7) no .
C33 C36 2.710(6) no .
C33 C43 2.831(6) no .
C34 C37 2.716(7) no .
C37 C49 2.825(7) no .
C38 C41 2.730(7) no .
C40 C43 2.778(7) no .
C44 C47 2.694(13) no .
C46 C49 2.781(15) no .
O1 C8 3.467(6) no 2_544
O1 C42 3.502(6) no 5_556
O10 C27 3.250(6) no 5_556
O10 C28 3.499(6) no 5_556
N35 C40 3.557(7) no 1_554
N39 C17 3.423(14) no 6_556
N39 C32 3.451(7) no 1_556
N39 C36 3.598(7) no 1_556
N39 C37 3.428(7) no 1_556
N45 C22 3.512(19) no 6_556
N45 C23 3.487(17) no 6_556
C8 O1 3.467(6) no 4_555
C16 C22A 3.383(15) no 1_554
C16 C23A 3.057(15) no 1_554
C17 N39 3.423(14) no 8_556
C17 C40 3.506(15) no 8_556
C19A C19A 3.561(14) no 5_555
C19A C19 3.470(17) no 5_555
C19A C22A 3.376(15) no 1_554
C19 C19A 3.470(17) no 5_555
C19 C19 3.20(2) no 5_556
C19 C20 3.151(19) no 5_556
C20 C19 3.151(19) no 5_556
C22 N45 3.512(19) no 8_556
C22A C16 3.383(15) no 1_556
C22A C19A 3.376(15) no 1_556
C23 N45 3.487(17) no 8_556
C23A C16 3.057(15) no 1_556
C25 C46 3.586(14) no 8_557
C26 C46 3.540(13) no 8_557
C27 O10 3.250(6) no 5_556
C28 O10 3.499(6) no 5_556
C28 C31 3.539(8) no 1_556
C30 C33 3.355(7) no 1_554
C30 C34 3.442(7) no 1_554
C31 C28 3.539(8) no 1_554
C31 C33 3.482(7) no 1_554
C31 C46 3.472(14) no 8_557
C32 N39 3.451(7) no 1_554
C33 C30 3.355(7) no 1_556
C33 C31 3.482(7) no 1_556
C33 C40 3.365(7) no 1_554
C33 C41 3.596(7) no 1_554
C34 C30 3.442(7) no 1_556
C34 C40 3.298(7) no 1_554
C36 N39 3.598(7) no 1_554
C37 N39 3.428(7) no 1_554
C40 N35 3.557(7) no 1_556
C40 C17 3.506(15) no 6_556
C40 C33 3.365(7) no 1_556
C40 C34 3.298(7) no 1_556
C41 C33 3.596(7) no 1_556
C42 O1 3.502(6) no 5_556
C46 C25 3.586(14) no 6_557
C46 C26 3.540(13) no 6_557
C46 C31 3.472(14) no 6_557
O1 H6A 2.7521 no .
O1 H6B 3.1568 no .
O1 H7A 3.2363 no .
O1 H7B 2.8085 no .
O1 H8A 2.8273 no .
O1 H8B 3.1314 no .
O1 H9A 3.2602 no .
O1 H9B 2.7317 no .
O10 H6B 3.4351 no .
O10 H6C 2.5645 no .
O10 H7C 2.9269 no .
O10 H13 3.0615 no .
O11 H4 2.5031 no .
O11 H13 2.5872 no .
O11 H17 2.4171 no .
N1 H4 3.1954 no .
N1 H6A 2.6923 no .
N1 H6B 2.6315 no .
N1 H6C 3.3133 no .
N1 H7A 2.6363 no .
N1 H7B 2.6964 no .
N1 H7C 3.3168 no .
N1 H8A 2.7339 no .
N1 H8B 2.6022 no .
N1 H8C 3.3057 no .
N1 H9A 2.6585 no .
N1 H9B 2.6422 no .
N1 H9C 3.3006 no .
N35 H33 3.2530 no .
N35 H37 3.2463 no .
N39 H41 3.2610 no .
N39 H43 3.2576 no .
N45 H47 3.2064 no .
N45 H49 3.1727 no .
C2 H4 3.2735 no .
C2 H8B 3.4214 no .
C2 H9A 3.4780 no .
C3 H6A 3.3864 no .
C3 H6B 2.7329 no .
C3 H6C 2.8156 no .
C3 H7A 2.6639 no .
C3 H7B 3.3543 no .
C3 H7C 2.7756 no .
C3 H8B 3.3916 no .
C3 H9A 3.2918 no .
C4 H6B 3.4506 no .
C4 H7A 3.2595 no .
C4 H8A 3.3542 no .
C4 H8B 2.7288 no .
C4 H8C 2.7308 no .
C4 H9A 2.6349 no .
C4 H9B 3.3348 no .
C4 H9C 2.7928 no .
C5 H6B 3.5162 no .
C5 H7A 3.3692 no .
C6 H7A 3.3623 no .
C6 H7B 2.6948 no .
C6 H7C 2.7328 no .
C7 H6A 2.6931 no .
C7 H6B 3.3631 no .
C7 H6C 2.7320 no .
C7 H8B 3.5487 no .
C8 H4 2.9017 no .
C8 H7A 3.5645 no .
C8 H9A 3.3598 no .
C8 H9B 2.7309 no .
C8 H9C 2.6862 no .
C9 H4 2.9021 no .
C9 H8A 2.6557 no .
C9 H8B 3.3561 no .
C9 H8C 2.7658 no .
C10 H4 2.7270 no .
C10 H6B 3.3982 no .
C10 H6C 2.9866 no .
C10 H7A 3.4692 no .
C10 H7C 3.0394 no .
C10 H13 3.1150 no .
C10 H17 3.3359 no .
C12 H14 3.1794 no .
C12 H16 3.1805 no .
C13 H16 3.5814 no .
C13 H17 3.0841 no .
C14 H16 3.1084 no .
C14 H17 3.5675 no .
C14 H19 2.8816 no .
C14 H23A 2.8902 no .
C15 H13 3.2214 no .
C15 H17 3.2532 no .
C15 H19 2.5453 no .
C15 H19A 2.8636 no .
C15 H23 2.6255 no .
C15 H23A 2.6453 no .
C16 H13 3.5825 no .
C16 H14 3.1017 no .
C16 H19A 3.3684 no .
C16 H23 2.7600 no .
C17 H13 3.0809 no .
C17 H14 3.5678 no .
C18 H14 2.6211 no .
C18 H16 2.6368 no .
C18 H20 3.1318 no .
C18 H20A 3.4053 no .
C18 H22 3.2557 no .
C18 H22A 3.3159 no .
C19A H16 3.2436 no .
C19A H22 3.3788 no .
C19A H23 2.9870 no .
C19A H23A 3.2656 no .
C19 H14 2.8885 no .
C19 H22A 3.1857 no .
C19 H23 3.2043 no .
C20A H22 2.9584 no .
C20A H22A 3.2372 no .
C20A H23 3.5591 no .
C20 H22 3.2220 no .
C20 H23A 3.0527 no .
C21 H19 3.2629 no .
C21 H19A 3.2208 no .
C21 H23 3.3900 no .
C21 H23A 3.1716 no .
C22 H19A 3.3667 no .
C22 H20 3.2391 no .
C22 H20A 2.9983 no .
C22A H19 3.1553 no .
C22A H20A 3.2323 no .
C22A H23 2.9456 no .
C23 H16 2.8245 no .
C23 H19 3.2201 no .
C23 H19A 2.9459 no .
C23 H20A 3.5639 no .
C23 H22A 2.8987 no .
C23A H14 2.9080 no .
C23A H19A 3.2560 no .
C23A H20 3.0478 no .
C24 H27 3.5715 no .
C24 H31 3.4620 no .
C24 H20 2.6866 no .
C24 H20A 2.6283 no .
C24 H22 2.7081 no .
C24 H22A 2.5025 no .
C25 H27 2.6498 no .
C25 H31 2.6118 no .
C25 H20A 3.5748 no .
C25 H22 3.4931 no .
C25 H22A 3.3049 no .
C26 H28 3.2710 no .
C26 H30 3.2589 no .
C27 H31 3.2570 no .
C28 H30 3.2400 no .
C28 H33 2.7178 no .
C29 H27 3.2775 no .
C29 H31 3.2685 no .
C29 H33 2.7028 no .
C29 H37 2.6690 no .
C30 H28 3.2405 no .
C30 H37 2.6617 no .
C31 H27 3.2543 no .
C32 H28 2.6782 no .
C32 H30 2.6480 no .
C33 H28 2.6967 no .
C33 H37 3.2412 no .
C33 H43 2.4765 no .
C34 H43 2.5574 no .
C36 H49 2.5458 no .
C37 H30 2.6433 no .
C37 H33 3.2411 no .
C37 H49 2.4515 no .
C38 H33 2.6826 no .
C38 H40 3.2615 no .
C38 H42 3.1449 no .
C40 H42 3.2223 no .
C41 H43 3.2456 no .
C42 H40 3.2351 no .
C43 H33 2.5256 no .
C43 H41 3.2392 no .
C44 H37 2.6785 no .
C44 H46 3.2624 no .
C44 H48 3.1207 no .
C46 H48 3.2435 no .
C47 H49 3.1917 no .
C48 H46 3.2343 no .
C49 H37 2.5165 no .
C49 H47 3.1797 no .
H4 H8B 3.1525 no .
H4 H8C 2.7778 no .
H4 H9A 3.0426 no .
H4 H9C 2.8699 no .
H6A H7A 3.5780 no .
H6A H7B 2.4973 no .
H6A H7C 3.0002 no .
H6B H7B 3.5799 no .
H6B H9A 3.1722 no .
H6C H7B 3.0013 no .
H6C H7C 2.5801 no .
H7A H8B 2.8863 no .
H8A H9A 3.5698 no .
H8A H9B 2.5048 no .
H8A H9C 2.8788 no .
H8B H9B 3.5831 no .
H8C H9B 3.1104 no .
H8C H9C 2.5749 no .
H13 H14 2.2911 no .
H14 H19 2.6283 no .
H14 H23A 2.6113 no .
H16 H17 2.3591 no .
H16 H19A 3.1737 no .
H16 H23 2.5282 no .
H27 H28 2.3250 no .
H28 H33 2.1950 no .
H30 H31 2.3206 no .
H30 H37 2.1359 no .
H30 H49 3.5219 no .
H33 H43 1.9072 no .
H37 H49 1.8672 no .
H40 H41 2.3566 no .
H41 H42 2.3083 no .
H42 H43 2.2711 no .
H46 H47 2.6055 no .
H47 H48 2.2878 no .
H48 H49 2.2714 no .
H19 H19A 2.1516 no .
H19 H20 2.3135 no .
H19 H20A 3.2755 no .
H19 H23A 3.0582 no .
H19A H20 2.8676 no .
H19A H20A 2.3365 no .
H19A H23 3.5961 no .
H20 H20A 1.8962 no .
H20 H22A 3.1672 no .
H22 H22A 2.5115 no .
H22 H23 2.3211 no .
H22 H23A 3.2404 no .
H22A H23 3.5582 no .
H22A H23A 2.3161 no .
H23 H23A 2.4719 no .
Cl1 H30 3.0623 no .
Cl1 H31 3.4187 no .
Cl1 H48 3.1551 no 8_556
Cl2 H49 3.5200 no .
Cl2 H51B 3.5146 no 1_556
Cl2 H51B 3.2918 no 8_556
O1 H4 3.3858 no 2_544
O1 H7A 2.8727 no 1_554
O1 H8C 2.5062 no 2_544
O1 H9B 3.5923 no 2_545
O1 H9C 3.4989 no 2_544
O1 H9C 3.3579 no 2_545
O1 H42 2.5968 no 5_556
O10 H6B 3.0750 no 1_556
O10 H13 3.0494 no 1_554
O10 H14 3.4620 no 1_554
O10 H27 2.5218 no 5_556
O10 H28 3.0340 no 5_556
O10 H20A 3.2536 no 5_555
O11 H6B 3.0815 no 1_556
O11 H9A 2.9760 no 1_556
N1 H7A 3.5880 no 1_554
N1 H8C 3.4929 no 2_544
N1 H9C 3.5813 no 2_545
N1 H42 3.5326 no 5_556
N35 H30 3.2884 no 1_556
N35 H40 3.1470 no 1_554
N35 H23 3.0663 no 6_556
N39 H16 3.3187 no 6_556
N39 H17 2.6696 no 6_556
N39 H23 3.2774 no 6_557
N39 H23A 3.2610 no 6_557
N45 H51A 3.3596 no 1_556
N45 H22 3.0608 no 6_556
N45 H22 3.5742 no 6_557
N45 H22A 3.4930 no 6_557
N45 H23 3.0230 no 6_556
C2 H43 3.3695 no 5_556
C3 H6B 3.5586 no 1_556
C3 H9A 3.4871 no 1_556
C3 H13 3.4362 no 1_554
C4 H9A 3.1564 no 1_556
C4 H9B 3.4919 no 1_556
C4 H41 3.5049 no 8_556
C4 H42 3.4557 no 8_556
C6 H7A 3.5306 no 1_554
C6 H7C 3.2660 no 1_554
C6 H13 3.0765 no 1_554
C6 H27 3.5953 no 5_555
C6 H42 3.4571 no 5_556
C6 H43 3.0462 no 5_556
C7 H6A 3.2921 no 1_556
C7 H6B 3.4948 no 1_556
C7 H9C 3.3043 no 2_545
C7 H28 3.5329 no 5_556
C7 H33 3.1455 no 5_556
C7 H41 3.5890 no 5_557
C7 H42 3.1724 no 5_557
C7 H43 2.7355 no 5_556
C8 H8A 3.3661 no 4_555
C8 H8B 3.5151 no 4_554
C8 H8C 3.5425 no 2_544
C8 H9B 3.1350 no 1_556
C8 H9B 3.4516 no 2_545
C8 H9C 3.4435 no 2_545
C9 H4 3.4398 no 1_554
C9 H8B 3.4335 no 1_554
C9 H8B 3.2855 no 4_554
C9 H41 3.5699 no 8_556
C10 H6B 2.9469 no 1_556
C10 H13 3.1856 no 1_554
C10 H27 3.5263 no 5_556
C12 H6B 3.5828 no 1_556
C12 H40 3.5659 no 8_557
C12 H41 3.5941 no 8_557
C12 H20A 3.5007 no 5_555
C13 H6B 3.2701 no 1_556
C13 H27 3.4713 no 5_556
C13 H40 3.5960 no 8_557
C13 H20A 3.1651 no 5_555
C14 H17 3.4672 no 1_556
C14 H40 3.2600 no 8_557
C14 H19A 3.2005 no 5_555
C14 H20 2.9791 no 5_556
C14 H20A 3.2697 no 5_555
C15 H40 2.9919 no 8_557
C15 H19 3.5509 no 5_555
C15 H19A 3.0618 no 5_555
C15 H20 3.5505 no 5_556
C15 H20A 3.5963 no 5_555
C15 H22A 3.4175 no 1_554
C15 H23A 3.3866 no 1_554
C16 H40 2.8634 no 8_557
C16 H20 3.4825 no 5_555
C16 H22A 2.9931 no 1_554
C16 H23A 2.2907 no 1_554
C17 H14 3.2334 no 1_554
C17 H40 3.1158 no 8_557
C17 H23A 2.6871 no 1_554
C18 H40 3.5277 no 8_557
C18 H19 3.5380 no 5_555
C18 H19A 3.1692 no 5_555
C18 H20 3.3621 no 5_556
C18 H22A 3.1461 no 1_554
C19A H19 2.7497 no 5_555
C19A H19A 2.9468 no 5_555
C19A H22A 2.6821 no 1_554
C19 H19 3.3326 no 5_555
C19 H19 2.8352 no 5_556
C19 H19A 2.6245 no 5_555
C19 H20 2.7994 no 5_556
C20A H14 3.5719 no 5_556
C20A H27 3.1619 no 1_554
C20A H22A 3.4797 no 1_554
C20 H14 2.9860 no 5_556
C20 H19 2.5333 no 5_556
C20 H19A 3.3334 no 1_556
C20 H20 3.5665 no 5_556
C21 H14 3.5573 no 5_556
C21 H19 3.3310 no 5_556
C21 H19A 3.4266 no 1_556
C22 H16 3.5889 no 1_556
C22A H16 2.5886 no 1_556
C22A H19 2.9415 no 5_556
C22A H19A 2.8531 no 1_556
C23 H16 3.5120 no 1_556
C23 H40 3.1668 no 8_557
C23 H22A 3.0833 no 1_554
C23A H16 2.3950 no 1_556
C23A H17 3.5141 no 1_556
C23A H40 3.5253 no 8_557
C23A H19 3.2034 no 5_556
C23A H20 3.2042 no 5_556
C24 H14 3.4815 no 5_556
C24 H27 3.3781 no 1_554
C24 H46 3.4624 no 8_557
C24 H19A 3.5398 no 1_556
C25 H6C 3.5071 no 5_555
C25 H28 3.2868 no 1_554
C25 H46 3.0844 no 8_557
C25 H20A 3.4873 no 1_556
C26 H6C 3.1326 no 5_555
C26 H28 3.2509 no 1_554
C26 H46 3.0961 no 8_557
C26 H47 3.2971 no 8_557
C27 H6B 3.5416 no 5_555
C27 H6C 3.0872 no 5_555
C27 H47 3.3440 no 8_557
C27 H20A 3.1830 no 1_556
C28 H7C 3.1913 no 5_556
C28 H31 3.0397 no 1_556
C28 H47 3.3176 no 8_557
C29 H31 3.2314 no 1_556
C29 H47 3.2538 no 8_557
C30 H33 3.4748 no 1_554
C30 H47 3.2068 no 8_557
C31 H28 3.0442 no 1_554
C31 H33 3.4332 no 1_554
C31 H46 2.8604 no 8_557
C31 H47 3.2321 no 8_557
C32 H30 3.4941 no 1_556
C32 H31 3.1870 no 1_556
C33 H7B 3.5987 no 5_556
C33 H7C 3.5268 no 5_556
C33 H30 3.1404 no 1_556
C33 H31 3.3753 no 1_556
C33 H40 3.5259 no 1_554
C34 H30 3.0092 no 1_556
C34 H40 3.0664 no 1_554
C36 H30 3.5900 no 1_556
C36 H23 3.2087 no 6_556
C38 H17 3.0609 no 6_556
C38 H30 3.5383 no 1_556
C38 H40 3.4623 no 1_554
C40 H17 2.5821 no 6_556
C40 H23 3.1755 no 6_557
C40 H23A 3.3432 no 6_557
C41 H4 3.2440 no 6_556
C41 H7B 3.2853 no 5_557
C41 H17 2.9173 no 6_556
C41 H33 3.5293 no 1_556
C41 H43 3.4852 no 1_556
C42 H4 3.0249 no 6_556
C42 H6A 2.9275 no 5_556
C42 H7A 3.3890 no 5_557
C42 H7B 3.2873 no 5_556
C42 H7B 3.4227 no 5_557
C42 H7C 3.4234 no 5_557
C42 H17 3.2629 no 6_556
C43 H6A 2.8011 no 5_556
C43 H7B 2.7579 no 5_556
C43 H17 3.3678 no 6_556
C43 H41 3.4635 no 1_554
C44 H51A 3.3252 no 1_556
C44 H22 3.0288 no 6_556
C44 H23 3.0594 no 6_556
C46 H31 3.4494 no 6_557
C46 H48 3.2102 no 1_556
C46 H51A 3.5931 no 1_556
C46 H22 3.3683 no 6_556
C47 H46 3.5442 no 1_554
C47 H22 2.9189 no 6_556
C48 H46 3.0476 no 1_554
C48 H51A 3.3446 no .
C48 H22 2.9993 no 6_556
C49 H51A 3.0441 no .
C49 H51B 3.5444 no 1_556
C49 H22 3.0883 no 6_556
C51 H48 3.5394 no .
C51 H49 3.0830 no .
H4 O1 3.3858 no 4_555
H4 C9 3.4398 no 1_556
H4 C41 3.2440 no 8_556
H4 C42 3.0249 no 8_556
H4 H9A 2.7878 no 1_556
H4 H9B 3.3333 no 1_556
H4 H41 3.0490 no 8_556
H4 H42 2.6107 no 8_556
H6A C7 3.2921 no 1_554
H6A C42 2.9275 no 5_556
H6A C43 2.8011 no 5_556
H6A H7A 3.0036 no 1_554
H6A H7C 2.6943 no 1_554
H6A H33 3.2938 no 5_556
H6A H42 2.5695 no 5_556
H6A H43 2.3422 no 5_556
H6B O10 3.0750 no 1_554
H6B O11 3.0815 no 1_554
H6B C3 3.5586 no 1_554
H6B C7 3.4948 no 1_554
H6B C10 2.9469 no 1_554
H6B C12 3.5828 no 1_554
H6B C13 3.2701 no 1_554
H6B C27 3.5416 no 5_555
H6B H7A 3.2214 no 1_554
H6B H7C 2.9548 no 1_554
H6B H13 2.4622 no 1_554
H6B H27 3.2945 no 5_555
H6C C25 3.5071 no 5_555
H6C C26 3.1326 no 5_555
H6C C27 3.0872 no 5_555
H6C H13 2.8928 no 1_554
H6C H27 3.1720 no 5_555
H6C H28 2.8302 no 5_556
H6C H33 3.2037 no 5_556
H6C H43 3.1879 no 5_556
H7A O1 2.8727 no 1_556
H7A N1 3.5880 no 1_556
H7A C6 3.5306 no 1_556
H7A C42 3.3890 no 5_557
H7A H6A 3.0036 no 1_556
H7A H6B 3.2214 no 1_556
H7A H9C 2.7044 no 2_545
H7A H41 3.5625 no 5_557
H7A H42 2.7295 no 5_557
H7A H43 3.5091 no 5_556
H7B C33 3.5987 no 5_556
H7B C41 3.2853 no 5_557
H7B C42 3.2873 no 5_556
H7B C42 3.4227 no 5_557
H7B C43 2.7579 no 5_556
H7B H9C 3.0612 no 2_545
H7B H33 2.7820 no 5_556
H7B H41 2.9068 no 5_557
H7B H42 2.9920 no 5_556
H7B H42 3.1412 no 5_557
H7B H43 1.9269 no 5_556
H7C C6 3.2660 no 1_556
H7C C28 3.1913 no 5_556
H7C C33 3.5268 no 5_556
H7C C42 3.4234 no 5_557
H7C H6A 2.6943 no 1_556
H7C H6B 2.9548 no 1_556
H7C H28 2.6551 no 5_556
H7C H33 2.6540 no 5_556
H7C H42 3.1253 no 5_557
H7C H43 2.8854 no 5_556
H8A C8 3.3661 no 2_544
H8A H8A 3.1482 no 3_545
H8A H8B 3.3060 no 2_544
H8A H8B 3.1171 no 4_554
H8A H8C 2.7067 no 2_544
H8A H9B 2.9654 no 2_545
H8A H9C 3.3778 no 2_545
H8B C8 3.5151 no 2_545
H8B C9 3.4335 no 1_556
H8B C9 3.2855 no 2_545
H8B H8A 3.1171 no 2_545
H8B H8A 3.3060 no 4_555
H8B H8C 3.1413 no 2_545
H8B H9A 3.5279 no 1_556
H8B H9B 2.5533 no 1_556
H8B H9B 3.0298 no 2_545
H8B H9C 2.7100 no 2_545
H8C O1 2.5062 no 4_555
H8C N1 3.4929 no 4_555
H8C C8 3.5425 no 4_555
H8C H8A 2.7067 no 4_555
H8C H8B 3.1413 no 4_554
H8C H9B 2.8991 no 1_556
H8C H9B 3.1336 no 4_555
H9A O11 2.9760 no 1_554
H9A C3 3.4871 no 1_554
H9A C4 3.1564 no 1_554
H9A H4 2.7878 no 1_554
H9A H8B 3.5279 no 1_554
H9A H41 3.1224 no 8_556
H9B O1 3.5923 no 4_554
H9B C4 3.4919 no 1_554
H9B C8 3.1350 no 1_554
H9B C8 3.4516 no 4_554
H9B H4 3.3333 no 1_554
H9B H8A 2.9654 no 4_554
H9B H8B 2.5533 no 1_554
H9B H8B 3.0298 no 4_554
H9B H8C 2.8991 no 1_554
H9B H8C 3.1336 no 2_544
H9C O1 3.3579 no 4_554
H9C O1 3.4989 no 4_555
H9C N1 3.5813 no 4_554
H9C C7 3.3043 no 4_554
H9C C8 3.4435 no 4_554
H9C H7A 2.7044 no 4_554
H9C H7B 3.0612 no 4_554
H9C H8A 3.3778 no 4_554
H9C H8B 2.7100 no 4_554
H9C H41 3.2107 no 8_556
H9C H42 3.2937 no 8_556
H13 O10 3.0494 no 1_556
H13 C3 3.4362 no 1_556
H13 C6 3.0765 no 1_556
H13 C10 3.1856 no 1_556
H13 H6B 2.4622 no 1_556
H13 H6C 2.8928 no 1_556
H13 H27 3.0291 no 5_556
H13 H20A 3.3775 no 5_555
H14 O10 3.4620 no 1_556
H14 C17 3.2334 no 1_556
H14 C20A 3.5719 no 5_556
H14 C20 2.9860 no 5_556
H14 C21 3.5573 no 5_556
H14 C24 3.4815 no 5_556
H14 H17 3.1472 no 1_556
H14 H19A 3.2174 no 5_555
H14 H20 2.1094 no 5_556
H14 H20A 3.4390 no 5_556
H16 N39 3.3187 no 8_556
H16 C22 3.5889 no 1_554
H16 C22A 2.5886 no 1_554
H16 C23 3.5120 no 1_554
H16 C23A 2.3950 no 1_554
H16 H40 3.1962 no 8_557
H16 H22A 2.1870 no 1_554
H16 H23A 1.7186 no 1_554
H17 N39 2.6696 no 8_556
H17 C14 3.4672 no 1_554
H17 C23A 3.5141 no 1_554
H17 C38 3.0609 no 8_556
H17 C40 2.5821 no 8_556
H17 C41 2.9173 no 8_556
H17 C42 3.2629 no 8_556
H17 C43 3.3678 no 8_556
H17 H14 3.1472 no 1_554
H17 H40 2.9361 no 8_556
H17 H40 3.4570 no 8_557
H17 H41 3.4291 no 8_556
H17 H23A 2.5714 no 1_554
H27 O10 2.5218 no 5_556
H27 C6 3.5953 no 5_555
H27 C10 3.5263 no 5_556
H27 C13 3.4713 no 5_556
H27 C20A 3.1619 no 1_556
H27 C24 3.3781 no 1_556
H27 H6B 3.2945 no 5_555
H27 H6C 3.1720 no 5_555
H27 H13 3.0291 no 5_556
H27 H20A 2.4010 no 1_556
H28 O10 3.0340 no 5_556
H28 C7 3.5329 no 5_556
H28 C25 3.2868 no 1_556
H28 C26 3.2509 no 1_556
H28 C31 3.0442 no 1_556
H28 H6C 2.8302 no 5_556
H28 H7C 2.6551 no 5_556
H28 H31 2.7909 no 1_556
H30 Cl1 3.0623 no .
H30 N35 3.2884 no 1_554
H30 C32 3.4941 no 1_554
H30 C33 3.1404 no 1_554
H30 C34 3.0092 no 1_554
H30 C36 3.5900 no 1_554
H30 C38 3.5383 no 1_554
H30 H33 3.5151 no 1_554
H30 H51A 3.5003 no .
H31 Cl1 3.4187 no .
H31 C28 3.0397 no 1_554
H31 C29 3.2314 no 1_554
H31 C32 3.1870 no 1_554
H31 C33 3.3753 no 1_554
H31 C46 3.4494 no 8_557
H31 H28 2.7909 no 1_554
H31 H33 3.4563 no 1_554
H31 H46 2.6515 no 8_557
H31 H47 2.9002 no 8_556
H33 C7 3.1455 no 5_556
H33 C30 3.4748 no 1_556
H33 C31 3.4332 no 1_556
H33 C41 3.5293 no 1_554
H33 H6A 3.2938 no 5_556
H33 H6C 3.2037 no 5_556
H33 H7B 2.7820 no 5_556
H33 H7C 2.6540 no 5_556
H33 H30 3.5151 no 1_556
H33 H31 3.4563 no 1_556
H37 H51A 3.1554 no .
H40 N35 3.1470 no 1_556
H40 C12 3.5659 no 6_557
H40 C13 3.5961 no 6_557
H40 C14 3.2600 no 6_557
H40 C15 2.9919 no 6_557
H40 C16 2.8634 no 6_557
H40 C17 3.1158 no 6_557
H40 C18 3.5277 no 6_557
H40 C23 3.1668 no 6_557
H40 C23A 3.5253 no 6_557
H40 C33 3.5259 no 1_556
H40 C34 3.0664 no 1_556
H40 C38 3.4623 no 1_556
H40 H16 3.1962 no 6_557
H40 H17 2.9361 no 6_556
H40 H17 3.4570 no 6_557
H40 H23 2.5077 no 6_557
H40 H23A 3.0525 no 6_557
H41 C4 3.5049 no 6_556
H41 C7 3.5890 no 5_557
H41 C9 3.5699 no 6_556
H41 C12 3.5941 no 6_557
H41 C43 3.4635 no 1_556
H41 H4 3.0490 no 6_556
H41 H7A 3.5625 no 5_557
H41 H7B 2.9068 no 5_557
H41 H9A 3.1224 no 6_556
H41 H9C 3.2107 no 6_556
H41 H17 3.4291 no 6_556
H41 H43 3.1465 no 1_556
H42 O1 2.5968 no 5_556
H42 N1 3.5326 no 5_556
H42 C4 3.4557 no 6_556
H42 C6 3.4571 no 5_556
H42 C7 3.1724 no 5_557
H42 H4 2.6107 no 6_556
H42 H6A 2.5695 no 5_556
H42 H7A 2.7295 no 5_557
H42 H7B 2.9920 no 5_556
H42 H7B 3.1412 no 5_557
H42 H7C 3.1253 no 5_557
H42 H9C 3.2937 no 6_556
H43 C2 3.3695 no 5_556
H43 C6 3.0462 no 5_556
H43 C7 2.7355 no 5_556
H43 C41 3.4852 no 1_554
H43 H6A 2.3422 no 5_556
H43 H6C 3.1879 no 5_556
H43 H7A 3.5091 no 5_556
H43 H7B 1.9269 no 5_556
H43 H7C 2.8854 no 5_556
H43 H41 3.1465 no 1_554
H46 C24 3.4624 no 6_557
H46 C25 3.0844 no 6_557
H46 C26 3.0961 no 6_557
H46 C31 2.8604 no 6_557
H46 C47 3.5442 no 1_556
H46 C48 3.0476 no 1_556
H46 H31 2.6515 no 6_557
H46 H47 3.3532 no 1_556
H46 H48 2.5909 no 1_556
H46 H22 3.2271 no 6_557
H47 C26 3.2971 no 6_557
H47 C27 3.3440 no 6_557
H47 C28 3.3176 no 6_557
H47 C29 3.2538 no 6_557
H47 C30 3.2068 no 6_557
H47 C31 3.2321 no 6_557
H47 H31 2.9002 no 6_556
H47 H46 3.3532 no 1_554
H47 H22 3.1533 no 6_556
H48 Cl1 3.1551 no 6_556
H48 C46 3.2102 no 1_554
H48 C51 3.5394 no .
H48 H46 2.5909 no 1_554
H48 H51A 2.8692 no .
H48 H22 3.5401 no 6_556
H49 Cl2 3.5200 no .
H49 C51 3.0830 no .
H49 H51A 2.2724 no .
H51A N45 3.3596 no 1_554
H51A C44 3.3252 no 1_554
H51A C46 3.5931 no 1_554
H51A C48 3.3446 no .
H51A C49 3.0441 no .
H51A H30 3.5003 no .
H51A H37 3.1554 no .
H51A H48 2.8692 no .
H51A H49 2.2724 no .
H51B Cl2 3.5146 no 1_554
H51B Cl2 3.2918 no 6_556
H51B C49 3.5444 no 1_554
H19 C15 3.5509 no 5_555
H19 C18 3.5380 no 5_555
H19 C19A 2.7497 no 5_555
H19 C19 3.3326 no 5_555
H19 C19 2.8352 no 5_556
H19 C20 2.5333 no 5_556
H19 C21 3.3310 no 5_556
H19 C22A 2.9415 no 5_556
H19 C23A 3.2034 no 5_556
H19 H19 3.0852 no 5_555
H19 H19 2.7669 no 5_556
H19 H19A 1.8373 no 5_555
H19 H20 2.3021 no 5_556
H19 H22A 3.0509 no 5_556
H19 H23A 3.4773 no 5_556
H19A C14 3.2005 no 5_555
H19A C15 3.0618 no 5_555
H19A C18 3.1692 no 5_555
H19A C19A 2.9468 no 5_555
H19A C19 2.6245 no 5_555
H19A C20 3.3334 no 1_554
H19A C21 3.4266 no 1_554
H19A C22A 2.8531 no 1_554
H19A C24 3.5398 no 1_554
H19A H14 3.2174 no 5_555
H19A H19 1.8373 no 5_555
H19A H19A 2.5479 no 5_555
H19A H20 3.2680 no 1_554
H19A H22A 2.3871 no 1_554
H20 C14 2.9791 no 5_556
H20 C15 3.5505 no 5_556
H20 C16 3.4825 no 5_555
H20 C18 3.3621 no 5_556
H20 C19 2.7994 no 5_556
H20 C20 3.5665 no 5_556
H20 C23A 3.2042 no 5_556
H20 H14 2.1094 no 5_556
H20 H19 2.3021 no 5_556
H20 H19A 3.2680 no 1_556
H20 H23A 3.1136 no 5_556
H20A O10 3.2536 no 5_555
H20A C12 3.5007 no 5_555
H20A C13 3.1651 no 5_555
H20A C14 3.2697 no 5_555
H20A C15 3.5963 no 5_555
H20A C25 3.4873 no 1_554
H20A C27 3.1830 no 1_554
H20A H13 3.3775 no 5_555
H20A H14 3.4390 no 5_556
H20A H27 2.4010 no 1_554
H22 N45 3.0608 no 8_556
H22 N45 3.5742 no 8_557
H22 C44 3.0288 no 8_556
H22 C46 3.3683 no 8_556
H22 C47 2.9189 no 8_556
H22 C48 2.9993 no 8_556
H22 C49 3.0883 no 8_556
H22 H46 3.2271 no 8_557
H22 H47 3.1533 no 8_556
H22 H48 3.5401 no 8_556
H22A N45 3.4930 no 8_557
H22A C15 3.4175 no 1_556
H22A C16 2.9931 no 1_556
H22A C18 3.1461 no 1_556
H22A C19A 2.6821 no 1_556
H22A C20A 3.4797 no 1_556
H22A C23 3.0833 no 1_556
H22A H16 2.1870 no 1_556
H22A H19 3.0509 no 5_556
H22A H19A 2.3871 no 1_556
H22A H23 3.1365 no 1_556
H23 N35 3.0663 no 8_556
H23 N39 3.2774 no 8_557
H23 N45 3.0230 no 8_556
H23 C36 3.2087 no 8_556
H23 C40 3.1755 no 8_557
H23 C44 3.0594 no 8_556
H23 H40 2.5077 no 8_557
H23 H22A 3.1365 no 1_554
H23A N39 3.2610 no 8_557
H23A C15 3.3866 no 1_556
H23A C16 2.2907 no 1_556
H23A C17 2.6871 no 1_556
H23A C40 3.3432 no 8_557
H23A H16 1.7186 no 1_556
H23A H17 2.5714 no 1_556
H23A H40 3.0525 no 8_557
H23A H19 3.4773 no 5_556
H23A H20 3.1136 no 5_556

loop_
_geom_torsion_atom_site_label_1
_geom_torsion_atom_site_label_2
_geom_torsion_atom_site_label_3
_geom_torsion_atom_site_label_4
_geom_torsion
_geom_torsion_publ_flag
C10 O11 C12 C13 81.6(7) no
C10 O11 C12 C17 -111.5(5) no
C12 O11 C10 O10 -11.4(8) no
C12 O11 C10 C3 169.8(4) no
O1 N1 C2 C3 -178.7(3) no
O1 N1 C2 C6 -58.1(5) no
O1 N1 C2 C7 64.3(5) no
O1 N1 C5 C4 -179.6(3) no
O1 N1 C5 C8 -60.2(5) no
O1 N1 C5 C9 62.3(5) no
C2 N1 C5 C4 -1.9(4) no
C2 N1 C5 C8 117.5(3) no
C2 N1 C5 C9 -120.0(3) no
C5 N1 C2 C3 3.6(4) no
C5 N1 C2 C6 124.2(3) no
C5 N1 C2 C7 -113.4(3) no
C34 N35 C36 C37 -0.9(7) no
C34 N35 C36 C44 179.1(4) no
C36 N35 C34 C33 -1.1(7) no
C36 N35 C34 C38 178.1(4) no
C38 N39 C40 C41 0.5(7) no
C40 N39 C38 C34 -178.4(4) no
C40 N39 C38 C43 -1.2(7) no
C44 N45 C46 C47 30.3(16) no
C46 N45 C44 C36 162.1(10) no
C46 N45 C44 C49 -9.9(17) no
N1 C2 C3 C4 -4.3(4) no
N1 C2 C3 C10 174.4(3) no
C6 C2 C3 C4 -120.7(4) no
C6 C2 C3 C10 57.9(5) no
C7 C2 C3 C4 111.0(4) no
C7 C2 C3 C10 -70.4(5) no
C2 C3 C4 C5 3.6(5) no
C2 C3 C10 O10 -12.2(7) no
C2 C3 C10 O11 166.6(4) no
C4 C3 C10 O10 166.3(4) no
C4 C3 C10 O11 -15.0(6) no
C10 C3 C4 C5 -175.0(4) no
C3 C4 C5 N1 -1.1(5) no
C3 C4 C5 C8 -118.1(4) no
C3 C4 C5 C9 114.9(4) no
O11 C12 C13 C14 170.0(6) no
O11 C12 C17 C16 -178.2(8) no
C13 C12 C17 C16 -10.6(16) no
C17 C12 C13 C14 3.2(13) no
C12 C13 C14 C15 6.6(13) no
C13 C14 C15 C16 -7.7(10) no
C13 C14 C15 C18 -176.5(7) no
C14 C15 C16 C17 0.1(16) no
C14 C15 C18 C19A -119.8(6) no
C14 C15 C18 C19 -55.8(8) no
C14 C15 C18 C23 121.6(6) no
C14 C15 C18 C23A 48.5(8) no
C16 C15 C18 C19A 72.3(10) no
C16 C15 C18 C19 136.3(9) no
C16 C15 C18 C23 -46.3(10) no
C16 C15 C18 C23A -119.5(9) no
C18 C15 C16 C17 169.0(8) no
C15 C16 C17 C12 9(2) no
C15 C18 C19A C19 105.9(6) no
C15 C18 C19A C20A 179.5(6) no
C15 C18 C19A C20 147.3(5) no
C15 C18 C19 C19A -112.5(6) no
C15 C18 C19 C20A -147.8(5) no
C15 C18 C19 C20 -179.2(7) no
C15 C18 C19 C23A 124.7(6) no
C15 C18 C23 C22 -177.1(6) no
C15 C18 C23 C23A -115.3(5) no
C15 C18 C23A C19 -124.3(6) no
C15 C18 C23A C22 138.5(5) no
C15 C18 C23A C22A -179.9(6) no
C15 C18 C23A C23 104.3(5) no
C19A C18 C19 C19A 0.0(5) no
C19A C18 C19 C20A -35.3(6) no
C19A C18 C19 C20 -66.7(10) no
C19A C18 C19 C23A -122.9(7) no
C19 C18 C19A C19 -0.0(8) no
C19 C18 C19A C20A 73.6(11) no
C19 C18 C19A C20 41.4(8) no
C19A C18 C23 C22 48.8(10) no
C19A C18 C23 C23A 110.7(5) no
C23 C18 C19A C19 -127.0(6) no
C23 C18 C19A C20A -53.4(9) no
C23 C18 C19A C20 -85.6(6) no
C19A C18 C23A C19 45.5(5) no
C19A C18 C23A C22 -51.8(6) no
C19A C18 C23A C22A -10.2(11) no
C19A C18 C23A C23 -85.9(6) no
C23A C18 C19A C19 -63.5(6) no
C23A C18 C19A C20A 10.2(11) no
C23A C18 C19A C20 -22.1(7) no
C19 C18 C23 C22 0.3(14) no
C19 C18 C23 C23A 62.1(10) no
C23 C18 C19 C19A 70.3(10) no
C23 C18 C19 C20A 35.0(12) no
C23 C18 C19 C20 3.6(17) no
C23 C18 C19 C23A -52.6(8) no
C19 C18 C23A C19 -0.0(6) no
C19 C18 C23A C22 -97.2(7) no
C19 C18 C23A C22A -55.7(10) no
C19 C18 C23A C23 -131.4(7) no
C23A C18 C19 C19A 122.9(7) no
C23A C18 C19 C20A 87.5(7) no
C23A C18 C19 C20 56.1(12) no
C23A C18 C19 C23A 0.0(4) no
C23 C18 C23A C19 131.4(6) no
C23 C18 C23A C22 34.2(5) no
C23 C18 C23A C22A 75.7(9) no
C23 C18 C23A C23 0.0(4) no
C23A C18 C23 C22 -61.8(9) no
C23A C18 C23 C23A 0.0(5) no
C18 C19A C19 C18 0.0(2) no
C18 C19A C19 C20A 125.0(8) no
C18 C19A C19 C20 126.2(8) no
C18 C19A C19 C23A 42.7(5) no
C18 C19A C20A C19 -50.3(6) no
C18 C19A C20A C20 -51.9(10) no
C18 C19A C20A C21 2.0(13) no
C18 C19A C20 C19 -39.9(4) no
C18 C19A C20 C20A 138.2(8) no
C18 C19A C20 C21 88.0(8) no
C18 C19A C20 C22A 39.3(7) no
C19 C19A C20A C19 0.0(6) no
C19 C19A C20A C20 -1.5(9) no
C19 C19A C20A C21 52.3(11) no
C20A C19A C19 C18 -125.0(8) no
C20A C19A C19 C20A 0.0(4) no
C20A C19A C19 C20 1.3(7) no
C20A C19A C19 C23A -82.3(9) no
C19 C19A C20 C19 -0.0(7) no
C19 C19A C20 C20A 178.1(12) no
C19 C19A C20 C21 127.9(11) no
C19 C19A C20 C22A 79.2(9) no
C20 C19A C19 C18 -126.2(10) no
C20 C19A C19 C20A -1.3(8) no
C20 C19A C19 C20 0.0(5) no
C20 C19A C19 C23A -83.5(9) no
C20A C19A C20 C19 -178.1(11) no
C20A C19A C20 C20A 0.0(6) no
C20A C19A C20 C21 -50.3(8) no
C20A C19A C20 C22A -98.9(10) no
C20 C19A C20A C19 1.5(9) no
C20 C19A C20A C20 0.0(6) no
C20 C19A C20A C21 53.8(9) no
C18 C19 C20A C19A 53.8(8) no
C18 C19 C20A C20 -128.3(11) no
C18 C19 C20A C21 -81.4(9) no
C18 C19 C20 C19A 64.8(11) no
C18 C19 C20 C20A 63.3(16) no
C18 C19 C20 C21 -7(2) no
C18 C19 C20 C22A -43.2(15) no
C18 C19 C23A C18 -0.0(3) no
C18 C19 C23A C22 86.0(6) no
C18 C19 C23A C22A 137.7(8) no
C18 C19 C23A C23 40.7(6) no
C19A C19 C20A C19A 0.0(7) no
C19A C19 C20A C20 177.8(13) no
C19A C19 C20A C21 -135.2(11) no
C19A C19 C20 C19A -0.0(5) no
C19A C19 C20 C20A -1.5(10) no
C19A C19 C20 C21 -71.6(16) no
C19A C19 C20 C22A -108.1(9) no
C19A C19 C23A C18 -56.9(9) no
C19A C19 C23A C22 29.2(10) no
C19A C19 C23A C22A 80.9(10) no
C19A C19 C23A C23 -16.2(10) no
C20A C19 C20 C19A 1.5(10) no
C20A C19 C20 C20A 0.0(5) no
C20A C19 C20 C21 -70.0(14) no
C20A C19 C20 C22A -106.5(11) no
C20 C19 C20A C19A -177.8(14) no
C20 C19 C20A C20 0.0(9) no
C20 C19 C20A C21 47.0(10) no
C20A C19 C23A C18 -100.4(8) no
C20A C19 C23A C22 -14.3(7) no
C20A C19 C23A C22A 37.4(8) no
C20A C19 C23A C23 -59.7(7) no
C23A C19 C20A C19A 105.5(8) no
C23A C19 C20A C20 -76.7(8) no
C23A C19 C20A C21 -29.7(8) no
C20 C19 C23A C18 -134.3(11) no
C20 C19 C23A C22 -48.2(9) no
C20 C19 C23A C22A 3.5(10) no
C20 C19 C23A C23 -93.6(9) no
C23A C19 C20 C19A 105.4(8) no
C23A C19 C20 C20A 103.9(9) no
C23A C19 C20 C21 33.8(16) no
C23A C19 C20 C22A -2.7(7) no
C19A C20A C20 C19A -0.0(4) no
C19A C20A C20 C19 1.4(8) no
C19A C20A C20 C21 125.7(8) no
C19A C20A C20 C22A 97.2(9) no
C19A C20A C21 C20 -64.8(8) no
C19A C20A C21 C22 47.0(9) no
C19A C20A C21 C22A -16.6(12) no
C19A C20A C21 C24 176.9(7) no
C19 C20A C20 C19A -1.4(9) no
C19 C20A C20 C19 0.0(5) no
C19 C20A C20 C21 124.3(10) no
C19 C20A C20 C22A 95.9(10) no
C19 C20A C21 C20 -35.2(4) no
C19 C20A C21 C22 76.6(5) no
C19 C20A C21 C22A 13.0(8) no
C19 C20A C21 C24 -153.5(5) no
C20 C20A C21 C20 0.0(7) no
C20 C20A C21 C22 111.8(8) no
C20 C20A C21 C22A 48.2(10) no
C20 C20A C21 C24 -118.3(9) no
C21 C20A C20 C19A -125.7(7) no
C21 C20A C20 C19 -124.3(9) no
C21 C20A C20 C21 0.0(2) no
C21 C20A C20 C22A -28.5(6) no
C19A C20 C21 C20A 42.6(6) no
C19A C20 C21 C22 -39.7(9) no
C19A C20 C21 C22A -98.7(7) no
C19A C20 C21 C24 140.9(6) no
C19A C20 C22A C21 93.5(9) no
C19A C20 C22A C22 40.2(7) no
C19A C20 C22A C23A -42.0(7) no
C19 C20 C21 C20A 87.3(17) no
C19 C20 C21 C22 5.0(18) no
C19 C20 C21 C22A -54.0(15) no
C19 C20 C21 C24 -174.4(11) no
C19 C20 C22A C21 138.9(13) no
C19 C20 C22A C22 85.6(9) no
C19 C20 C22A C23A 3.4(9) no
C20A C20 C21 C20A 0.0(5) no
C20A C20 C21 C22 -82.3(8) no
C20A C20 C21 C22A -141.3(8) no
C20A C20 C21 C24 98.3(11) no
C20A C20 C22A C21 36.9(8) no
C20A C20 C22A C22 -16.4(11) no
C20A C20 C22A C23A -98.6(11) no
C21 C20 C22A C21 -0.0(3) no
C21 C20 C22A C22 -53.2(6) no
C21 C20 C22A C23A -135.5(9) no
C22A C20 C21 C20A 141.3(7) no
C22A C20 C21 C22 59.0(6) no
C22A C20 C21 C22A -0.0(4) no
C22A C20 C21 C24 -120.4(9) no
C20A C21 C22 C22A -123.2(5) no
C20A C21 C22 C23 -51.1(10) no
C20A C21 C22 C23A -87.1(6) no
C20A C21 C22A C20 -35.1(6) no
C20A C21 C22A C22 82.2(7) no
C20A C21 C22A C23A 17.1(12) no
C20 C21 C22 C22A -72.9(9) no
C20 C21 C22 C23 -0.8(13) no
C20 C21 C22 C23A -36.9(9) no
C20 C21 C22A C20 0.0(7) no
C20 C21 C22A C22 117.3(8) no
C20 C21 C22A C23A 52.1(10) no
C22 C21 C22A C20 -117.3(6) no
C22 C21 C22A C22 -0.0(5) no
C22 C21 C22A C23A -65.2(8) no
C22A C21 C22 C22A -0.0(5) no
C22A C21 C22 C23 72.1(9) no
C22A C21 C22 C23A 36.0(5) no
C24 C21 C22 C22A 106.5(5) no
C24 C21 C22 C23 178.6(7) no
C24 C21 C22 C23A 142.6(4) no
C24 C21 C22A C20 131.9(6) no
C24 C21 C22A C22 -110.8(5) no
C24 C21 C22A C23A -176.0(6) no
C21 C22 C22A C20 40.6(4) no
C21 C22 C22A C21 0.0(2) no
C21 C22 C22A C23A 125.8(7) no
C21 C22 C23 C18 -1.7(15) no
C21 C22 C23 C23A -49.4(10) no
C21 C22 C23A C18 96.4(6) no
C21 C22 C23A C19 51.7(6) no
C21 C22 C23A C22A -40.1(4) no
C21 C22 C23A C23 139.7(8) no
C22A C22 C23 C18 47.6(11) no
C22A C22 C23 C23A -0.2(7) no
C23 C22 C22A C20 -85.0(7) no
C23 C22 C22A C21 -125.6(8) no
C23 C22 C22A C23A 0.2(7) no
C22A C22 C23A C18 136.5(9) no
C22A C22 C23A C19 91.7(7) no
C22A C22 C23A C22A -0.0(5) no
C22A C22 C23A C23 179.8(9) no
C23A C22 C22A C20 -85.2(6) no
C23A C22 C22A C21 -125.8(7) no
C23A C22 C22A C23A 0.0(4) no
C23 C22 C23A C18 -43.3(7) no
C23 C22 C23A C19 -88.1(8) no
C23 C22 C23A C22A -179.8(10) no
C23 C22 C23A C23 0.0(6) no
C23A C22 C23 C18 47.7(7) no
C23A C22 C23 C23A 0.0(4) no
C20 C22A C23A C18 33.1(10) no
C20 C22A C23A C19 -2.7(7) no
C20 C22A C23A C22 91.1(7) no
C20 C22A C23A C23 91.0(7) no
C21 C22A C23A C18 -2.3(14) no
C21 C22A C23A C19 -38.2(9) no
C21 C22A C23A C22 55.7(7) no
C21 C22A C23A C23 55.5(9) no
C22 C22A C23A C18 -58.0(10) no
C22 C22A C23A C19 -93.8(6) no
C22 C22A C23A C22 0.0(4) no
C22 C22A C23A C23 -0.2(7) no
C18 C23 C23A C18 0.0(2) no
C18 C23 C23A C19 -32.0(4) no
C18 C23 C23A C22 -127.8(7) no
C18 C23 C23A C22A -127.7(7) no
C22 C23 C23A C18 127.8(8) no
C22 C23 C23A C19 95.8(7) no
C22 C23 C23A C22 0.0(4) no
C22 C23 C23A C22A 0.2(8) no
C25 C26 C27 C28 175.4(4) no
C25 C26 C31 C30 -175.9(4) no
C27 C26 C31 C30 1.1(7) no
C31 C26 C27 C28 -1.6(7) no
C26 C27 C28 C29 0.6(7) no
C27 C28 C29 C30 0.8(6) no
C27 C28 C29 C32 -178.3(4) no
C28 C29 C30 C31 -1.3(7) no
C28 C29 C32 C33 -22.5(6) no
C28 C29 C32 C37 157.6(4) no
C30 C29 C32 C33 158.4(4) no
C30 C29 C32 C37 -21.5(6) no
C32 C29 C30 C31 177.8(4) no
C29 C30 C31 C26 0.4(8) no
C29 C32 C33 C34 179.0(4) no
C29 C32 C37 C36 179.2(4) no
C33 C32 C37 C36 -0.7(6) no
C37 C32 C33 C34 -1.1(6) no
C32 C33 C34 N35 2.1(7) no
C32 C33 C34 C38 -177.0(4) no
N35 C34 C38 N39 -14.6(6) no
N35 C34 C38 C43 168.0(4) no
C33 C34 C38 N39 164.6(4) no
C33 C34 C38 C43 -12.8(6) no
N35 C36 C37 C32 1.8(8) no
N35 C36 C44 N45 10.5(8) no
N35 C36 C44 C49 -177.2(5) no
C37 C36 C44 N45 -169.5(5) no
C37 C36 C44 C49 2.8(8) no
C44 C36 C37 C32 -178.2(4) no
N39 C38 C43 C42 1.5(6) no
C34 C38 C43 C42 178.8(3) no
N39 C40 C41 C42 -0.1(7) no
C40 C41 C42 C43 0.4(8) no
C41 C42 C43 C38 -1.1(7) no
N45 C44 C49 C48 -8.4(11) no
C36 C44 C49 C48 179.4(5) no
N45 C46 C47 C48 -35.6(13) no
C46 C47 C48 C49 22.4(15) no
C47 C48 C49 C44 1.1(13) no
